data_9007811
loop_
_publ_author_name
'Kata, K. V.'
'Kosuda, K.'

_publ_section_title
;
 Die Struktur der eindimensional fehlgeordneten blei-vanadiumbronze,
 Beta-Pb0.333V2O5
;
_journal_name_full 'Acta Crystallographica, Section C'
_journal_page_first 1587
_journal_page_last 1590
_journal_paper_doi 10.1107/S0108270190000579
_journal_volume 46
_journal_year 1990
_chemical_formula_structural Pb0.333V2O5
_chemical_formula_sum 'O15 Pb V6'
_space_group_IT_number 12
_symmetry_space_group_name_Hall '-C 2y'
_symmetry_space_group_name_H-M 'C 1 2/m 1'
_cell_angle_alpha 90
_cell_angle_beta 109.20
_cell_angle_gamma 90
_cell_length_a 15.463
_cell_length_b 3.6477
_cell_length_c 10.116
_cell_formula_units_Z 2
_cell_volume 538.849
_database_code_amcsd 0010173
_exptl_crystal_density_diffrn 4.640
_cod_original_formula_sum 'Pb V6 O15'
_cod_database_code 9007811
_amcsd_formula_title Pb0.333V2O5

loop_
_space_group_symop_operation_xyz
x,y,z
1/2+x,1/2+y,z
x,-y,z
1/2+x,1/2-y,z
-x,y,-z
1/2-x,1/2+y,-z
-x,-y,-z
1/2-x,1/2-y,-z

loop_
_atom_site_label
_atom_site_fract_x
_atom_site_fract_y
_atom_site_fract_z
_atom_site_occupancy
_atom_site_U_iso_or_equiv
Pb 0.00441 0.00000 0.39393 0.50000 0.01578
V1 0.33523 0.00000 0.09809 1.00000 0.00551
V2 0.11725 0.00000 0.11544 1.00000 0.00847
V3 0.28438 0.00000 0.40822 1.00000 0.00632
O1 0.00000 0.00000 0.00000 1.00000 0.00109
O2 0.81360 0.00000 0.05030 1.00000 0.00840
O3 0.63390 0.00000 0.07780 1.00000 0.00760
O4 0.43510 0.00000 0.21610 1.00000 0.01410
O5 0.26360 0.00000 0.22170 1.00000 0.00810
O6 0.10960 0.00000 0.27060 1.00000 0.01310
O7 0.24320 0.00000 0.57430 1.00000 0.00970
O8 0.39380 0.00000 0.47080 1.00000 0.01440

loop_
_cod_related_entry_id
_cod_related_entry_database
_cod_related_entry_code
1 AMCSD 0010173
